data_4330865
loop_
_publ_author_name
'Alexey Y. Timoshkin'
'Michael Bodensteiner'
'Tatiana N. Sevastianova'
'Anna S. Lisovenko'
'Elena I. Davydova'
'Manfred Scheer'
'Christian Gra\&sl'
'Alina V. Butlak'

_publ_section_title
;
 Do Solid-State Structures Reflect Lewis Acidity Trends of Heavier Group
 13 Trihalides? Experimental and Theoretical Case Study
;
_journal_name_full 'Inorganic Chemistry'
_journal_page_first 11602
_journal_page_last 11611
_journal_paper_doi 10.1021/ic301507c
_journal_volume 51
_journal_year 2012
_chemical_compound_source 'see text'
_chemical_formula_moiety 'C5 H11 Cl3 Ga N'
_chemical_formula_structural 'Cl3 Ga N C5 H11'
_chemical_formula_sum 'C5 H11 Cl3 Ga N'
_chemical_formula_weight 261.22
_chemical_name_systematic ?
_space_group_IT_number 2
_symmetry_cell_setting triclinic
_symmetry_Int_Tables_number 2
_symmetry_space_group_name_Hall '-P 1'
_symmetry_space_group_name_H-M 'P -1'
_atom_sites_solution_hydrogens geom
_atom_sites_solution_primary direct
_atom_sites_solution_secondary difmap
_cell_angle_alpha 85.322(4)
_cell_angle_beta 81.826(4)
_cell_angle_gamma 79.284(4)
_cell_formula_units_Z 2
_cell_length_a 6.6198(3)
_cell_length_b 8.4213(4)
_cell_length_c 9.3591(4)
_cell_measurement_reflns_used 5161
_cell_measurement_temperature 123(1)
_cell_measurement_theta_max 32.5747
_cell_measurement_theta_min 3.1551
_cell_volume 506.62(4)
_computing_cell_refinement
;
CrysAlisPro, Oxford Diffraction Ltd.,
Version 1.171.33.32 (release 27-01-2009 CrysAlis171 .NET)
(compiled Jan 27 2009,14:17:37)
;
_computing_data_collection
;
CrysAlisPro, Oxford Diffraction Ltd.,
Version 1.171.33.32 (release 27-01-2009 CrysAlis171 .NET)
(compiled Jan 27 2009,14:17:37)
;
_computing_data_reduction
;
CrysAlisPro, Oxford Diffraction Ltd.,
Version 1.171.33.32 (release 27-01-2009 CrysAlis171 .NET)
(compiled Jan 27 2009,14:17:37)
;
_computing_molecular_graphics 'PLATON (Spek, 2003)'
_computing_publication_material 'PLATON (Spek, 2003)'
_computing_structure_refinement 'SHELXL-97 (Sheldrick, 1997)'
_computing_structure_solution 'SIR-97 (Altomare, 1999)'
_diffrn_ambient_temperature 123(1)
_diffrn_detector_area_resol_mean 10.5431
_diffrn_measured_fraction_theta_full 0.999
_diffrn_measured_fraction_theta_max 0.999
_diffrn_measurement_device_type 'Oxford Diffraction Gemini Ultra'
_diffrn_measurement_method omega-scan
_diffrn_radiation_monochromator graphite
_diffrn_radiation_probe x-ray
_diffrn_radiation_source 'Enhance (Mo) x-ray Source'
_diffrn_radiation_type MoK\a
_diffrn_radiation_wavelength 0.71073
_diffrn_reflns_av_R_equivalents 0.0217
_diffrn_reflns_av_sigmaI/netI 0.0261
_diffrn_reflns_limit_h_max 9
_diffrn_reflns_limit_h_min -9
_diffrn_reflns_limit_k_max 12
_diffrn_reflns_limit_k_min -12
_diffrn_reflns_limit_l_max 13
_diffrn_reflns_limit_l_min -13
_diffrn_reflns_number 6749
_diffrn_reflns_reduction_process
;
;
_diffrn_reflns_theta_full 30.51
_diffrn_reflns_theta_max 30.51
_diffrn_reflns_theta_min 3.16
_diffrn_standards_decay_% 0
_diffrn_standards_interval_count 0
_diffrn_standards_interval_time 0
_diffrn_standards_number 0
_exptl_absorpt_coefficient_mu 3.442
_exptl_absorpt_correction_T_max 0.356
_exptl_absorpt_correction_T_min 0.133
_exptl_absorpt_correction_type multi-scan
_exptl_absorpt_process_details
;
CrysAlis RED, Oxford Diffraction Ltd.,
Version 1.171.33.32 (release 27-01-2009 CrysAlis171 .NET)
(compiled Jan 27 2009,14:17:37)
empirical absorption correction using spherical harmonics,
 implemented in SCALE3 ABSPACK scaling algorithm.
;
_exptl_crystal_colour colourless
_exptl_crystal_density_diffrn 1.712
_exptl_crystal_density_method 'Not Measured'
_exptl_crystal_description block
_exptl_crystal_F_000 260
_exptl_crystal_size_max 0.623
_exptl_crystal_size_mid 0.378
_exptl_crystal_size_min 0.297
_refine_diff_density_max 0.559
_refine_diff_density_min -0.558
_refine_diff_density_rms 0.081
_refine_ls_extinction_method none
_refine_ls_goodness_of_fit_ref 1.018
_refine_ls_hydrogen_treatment refall
_refine_ls_matrix_type full
_refine_ls_number_constraints 0
_refine_ls_number_parameters 135
_refine_ls_number_reflns 3098
_refine_ls_number_restraints 0
_refine_ls_restrained_S_all 1.018
_refine_ls_R_factor_all 0.0290
_refine_ls_R_factor_gt 0.0243
_refine_ls_shift/su_max 0.001
_refine_ls_shift/su_mean 0.000
_refine_ls_structure_factor_coef Fsqd
_refine_ls_weighting_details 'calc w=1/[\s^2^(Fo^2^)+(0.0366P)^2^]         where P=(Fo^2^+2Fc^2^)/3'
_refine_ls_weighting_scheme calc
_refine_ls_wR_factor_gt 0.0592
_refine_ls_wR_factor_ref 0.0602
_reflns_number_gt 2721
_reflns_number_total 3098
_reflns_threshold_expression I>2\s(I)
_cod_data_source_file ic301507c_si_002_05.cif
_cod_data_source_block ayt13
_cod_database_code 4330865

loop_
_symmetry_equiv_pos_site_id
_symmetry_equiv_pos_as_xyz
1 x,y,z
2 -x,-y,-z

loop_
_atom_site_aniso_label
_atom_site_aniso_U_11
_atom_site_aniso_U_22
_atom_site_aniso_U_33
_atom_site_aniso_U_23
_atom_site_aniso_U_13
_atom_site_aniso_U_12
Ga1 0.0169(1) 0.0146(1) 0.0180(1) -0.0017(1) -0.0010(1) -0.0035(1)
Cl1 0.0173(2) 0.0294(2) 0.0558(3) -0.0026(2) -0.0053(2) 0.0004(2)
Cl2 0.0301(2) 0.0261(2) 0.0187(2) -0.0062(1) -0.0003(2) -0.0106(2)
Cl3 0.0365(2) 0.0255(2) 0.0177(2) -0.0004(1) 0.0010(2) -0.0124(2)
N1 0.0159(6) 0.0174(6) 0.0175(6) -0.0012(5) -0.0007(5) -0.0045(5)
C1 0.0371(11) 0.0180(8) 0.0441(11) -0.0077(7) -0.0241(9) -0.0020(8)
C2 0.0324(10) 0.0180(8) 0.0511(12) -0.0082(7) -0.0143(9) -0.0038(7)
C3 0.0273(9) 0.0158(7) 0.0339(9) -0.0047(6) -0.0001(7) -0.0023(7)
C4 0.0306(10) 0.0225(8) 0.0407(10) -0.0068(7) -0.0153(8) 0.0062(8)
C5 0.0185(8) 0.0220(8) 0.0317(9) -0.0083(6) -0.0083(7) 0.0004(6)

loop_
_atom_site_label
_atom_site_type_symbol
_atom_site_thermal_displace_type
_atom_site_fract_x
_atom_site_fract_y
_atom_site_fract_z
_atom_site_occupancy
_atom_site_U_iso_or_equiv
Ga1 Ga Uani 0.90023(3) -0.12300(2) 0.73199(2) 1.000 0.0165(1)
Cl1 Cl Uani 1.23258(7) -0.16810(6) 0.72448(6) 1.000 0.0347(1)
Cl2 Cl Uani 0.81209(7) -0.22275(5) 0.54780(4) 1.000 0.0242(1)
Cl3 Cl Uani 0.73758(7) -0.19865(5) 0.93422(4) 1.000 0.0261(1)
N1 N Uani 0.8139(2) 0.11434(16) 0.71142(14) 1.000 0.0169(3)
C1 C Uani 0.8750(3) 0.1955(2) 0.8314(2) 1.000 0.0313(6)
C2 C Uani 0.8239(3) 0.3784(2) 0.8108(2) 1.000 0.0327(6)
C3 C Uani 0.5965(3) 0.4346(2) 0.7966(2) 1.000 0.0261(5)
C4 C Uani 0.5348(3) 0.3505(2) 0.6761(2) 1.000 0.0314(5)
C5 C Uani 0.5890(3) 0.1678(2) 0.69689(19) 1.000 0.0237(5)
H1 H Uiso 0.875(4) 0.142(3) 0.636(3) 1.000 0.036(6)
H2 H Uiso 0.794(4) 0.159(3) 0.916(2) 1.000 0.030(6)
H3 H Uiso 1.010(4) 0.158(3) 0.835(3) 1.000 0.042(7)
H4 H Uiso 0.918(4) 0.410(3) 0.718(3) 1.000 0.045(7)
H5 H Uiso 0.853(4) 0.424(3) 0.889(3) 1.000 0.047(7)
H6 H Uiso 0.565(3) 0.543(3) 0.780(2) 1.000 0.031(5)
H7 H Uiso 0.514(3) 0.410(2) 0.887(2) 1.000 0.021(5)
H8 H Uiso 0.604(4) 0.380(3) 0.587(2) 1.000 0.035(6)
H9 H Uiso 0.392(4) 0.379(3) 0.674(2) 1.000 0.037(6)
H10 H Uiso 0.564(4) 0.114(3) 0.618(2) 1.000 0.038(6)
H11 H Uiso 0.519(4) 0.125(3) 0.785(2) 1.000 0.037(6)

loop_
_atom_type_symbol
_atom_type_description
_atom_type_scat_dispersion_real
_atom_type_scat_dispersion_imag
_atom_type_scat_source
N N 0.0061 0.0033 'International Tables Vol C Tables 4.2.6.8 and 6.1.1.4'
Ga Ga 0.2307 1.6083 'International Tables Vol C Tables 4.2.6.8 and 6.1.1.4'
Cl Cl 0.1484 0.1585 'International Tables Vol C Tables 4.2.6.8 and 6.1.1.4'
H H 0.0000 0.0000 'International Tables Vol C Tables 4.2.6.8 and 6.1.1.4'
C C 0.0033 0.0016 'International Tables Vol C Tables 4.2.6.8 and 6.1.1.4'

loop_
_geom_angle_atom_site_label_1
_geom_angle_atom_site_label_2
_geom_angle_atom_site_label_3
_geom_angle
_geom_angle_publ_flag
Cl1 Ga1 Cl2 110.27(2) yes
Cl1 Ga1 Cl3 114.17(2) yes
Cl1 Ga1 N1 106.45(4) yes
Cl2 Ga1 Cl3 112.59(2) yes
Cl2 Ga1 N1 106.97(4) yes
Cl3 Ga1 N1 105.85(4) yes
Ga1 N1 C1 111.10(10) yes
Ga1 N1 C5 113.93(10) yes
C1 N1 C5 111.30(13) yes
C5 N1 H1 105.4(19) no
Ga1 N1 H1 105.5(18) no
C1 N1 H1 109.2(19) no
N1 C1 C2 111.61(15) yes
C1 C2 C3 111.11(16) no
C2 C3 C4 110.50(15) no
C3 C4 C5 111.77(15) no
N1 C5 C4 111.23(15) yes
N1 C1 H2 104.0(15) no
N1 C1 H3 106.9(17) no
C2 C1 H2 110.1(15) no
C2 C1 H3 113.3(16) no
H2 C1 H3 110(2) no
C1 C2 H4 106.2(14) no
C1 C2 H5 109.5(16) no
C3 C2 H4 111.5(15) no
C3 C2 H5 108.2(17) no
H4 C2 H5 110(2) no
C2 C3 H6 112.1(13) no
C2 C3 H7 109.3(12) no
C4 C3 H6 109.6(12) no
C4 C3 H7 109.4(11) no
H6 C3 H7 105.8(16) no
C3 C4 H8 110.6(15) no
C3 C4 H9 109.6(13) no
C5 C4 H8 107.1(15) no
C5 C4 H9 108.4(15) no
H8 C4 H9 109(2) no
N1 C5 H10 106.1(16) no
N1 C5 H11 103.9(16) no
C4 C5 H10 112.7(15) no
C4 C5 H11 113.3(15) no
H10 C5 H11 109(2) no

loop_
_geom_bond_atom_site_label_1
_geom_bond_atom_site_label_2
_geom_bond_distance
_geom_bond_publ_flag
Ga1 Cl1 2.1539(5) yes
Ga1 Cl2 2.1731(4) yes
Ga1 Cl3 2.1509(4) yes
Ga1 N1 1.9754(13) yes
N1 C1 1.500(2) yes
N1 C5 1.495(2) yes
N1 H1 0.80(3) no
C1 C2 1.517(2) no
C2 C3 1.513(3) no
C3 C4 1.520(3) no
C4 C5 1.516(2) no
C1 H2 0.95(2) no
C1 H3 0.90(3) no
C2 H4 1.04(3) no
C2 H5 0.91(3) no
C3 H6 0.90(2) no
C3 H7 0.969(19) no
C4 H8 0.93(2) no
C4 H9 0.93(3) no
C5 H10 0.95(2) no
C5 H11 0.96(2) no

loop_
_geom_contact_atom_site_label_1
_geom_contact_atom_site_label_2
_geom_contact_distance
_geom_contact_site_symmetry_2
_geom_contact_publ_flag
Cl1 Cl2 3.5502(7) . no
Cl1 Cl3 3.6137(7) . no
Cl1 N1 3.3093(14) . no
Cl1 C1 3.6209(18) . no
Cl2 N1 3.4089(14) 2_756 no
Cl2 N1 3.3362(14) . no
Cl2 Cl1 3.5502(7) . no
Cl2 Cl3 3.5971(6) . no
Cl2 C5 3.6471(17) . no
Cl3 C1 3.609(2) 2_757 no
Cl3 N1 3.2939(14) . no
Cl3 C1 3.6227(18) . no
Cl3 Cl1 3.6137(7) . no
Cl3 Cl2 3.5971(6) . no
Cl1 H3 3.05(3) . no
Cl1 H6 3.03(2) 1_645 no
Cl2 H10 3.08(2) 2_656 no
Cl2 H10 3.07(2) . no
Cl2 H1 2.65(3) 2_756 no
Cl2 H9 3.13(2) 2_656 no
Cl3 H2 3.09(3) . no
Cl3 H3 2.99(3) 2_757 no
Cl3 H7 2.927(19) 2_657 no
Cl3 H11 2.96(2) 2_657 no
N1 Cl1 3.3093(14) . no
N1 Cl2 3.3362(14) . no
N1 Cl3 3.2939(14) . no
N1 Cl2 3.4089(14) 2_756 no
C1 Cl3 3.609(2) 2_757 no
H1 H4 2.52(4) . no
H1 H8 2.49(4) . no
H1 Cl2 2.65(3) 2_756 no
H2 Cl3 3.09(3) . no
H2 H7 2.56(3) . no
H2 H11 2.41(4) . no
H3 Cl1 3.05(3) . no
H3 Cl3 2.99(3) 2_757 no
H4 H1 2.52(4) . no
H6 Cl1 3.03(2) 1_465 no
H7 H2 2.56(3) . no
H7 Cl3 2.927(19) 2_657 no
H8 H1 2.49(4) . no
H9 Cl2 3.13(2) 2_656 no
H10 Cl2 3.07(2) . no
H10 Cl2 3.08(3) 2_656 no
H11 H2 2.41(4) . no
H11 Cl3 2.96(2) 2_657 no

loop_
_geom_hbond_atom_site_label_D
_geom_hbond_atom_site_label_H
_geom_hbond_atom_site_label_A
_geom_hbond_distance_DH
_geom_hbond_distance_HA
_geom_hbond_distance_DA
_geom_hbond_angle_DHA
_geom_hbond_site_symmetry_A
_geom_hbond_publ_flag
N1 H1 Cl2 0.80(3) 2.65(3) 3.4089(14) 158(3) 2_756 yes

loop_
_geom_torsion_atom_site_label_1
_geom_torsion_atom_site_label_2
_geom_torsion_atom_site_label_3
_geom_torsion_atom_site_label_4
_geom_torsion
_geom_torsion_publ_flag
Cl1 Ga1 N1 C1 -60.11(11) no
Cl2 Ga1 N1 C1 -178.00(10) no
Cl3 Ga1 N1 C1 61.73(11) no
Cl1 Ga1 N1 C5 173.22(10) no
Cl2 Ga1 N1 C5 55.34(11) no
Cl3 Ga1 N1 C5 -64.93(11) no
Ga1 N1 C1 C2 175.77(12) no
C5 N1 C1 C2 -56.13(19) no
Ga1 N1 C5 C4 -177.94(11) no
C1 N1 C5 C4 55.49(18) no
N1 C1 C2 C3 55.9(2) no
C1 C2 C3 C4 -54.7(2) no
C2 C3 C4 C5 54.7(2) no
C3 C4 C5 N1 -55.2(2) no
